data_7038158
loop_
_publ_author_name
'Zhu, Wen-Hua'
'Li, Shan'
'Gao, Chen'
'Xiong, Xia'
'Zhang, Yan'
'Liu, Li'
'Powell, Annie K.'
'Gao, Song'

_publ_section_title
;
 Lanthanide dinuclear complexes constructed from mixed oxygen-donor
 ligands: the effect of substituent positions of the neutral ligand on the
 magnetic dynamics in Dy analogues.
;
_journal_issue 11
_journal_name_full 'Dalton transactions (Cambridge, England : 2003)'
_journal_page_first 4614
_journal_page_last 4621
_journal_paper_doi 10.1039/c5dt04850h
_journal_volume 45
_journal_year 2016
_chemical_formula_moiety 'C27 H24 Gd N O8'
_chemical_formula_sum 'C27 H24 Gd N O8'
_chemical_formula_weight 647.72
_chemical_name_common '[Gd(4-PNO)(BZA)3(H2O)], 12aug12i'
_space_group_crystal_system monoclinic
_space_group_IT_number 14
_space_group_name_Hall '-P 2yn'
_space_group_name_H-M_alt 'P 1 21/n 1'
_symmetry_space_group_name_Hall '-P 2yn'
_symmetry_space_group_name_H-M 'P 1 21/n 1'
_atom_sites_solution_hydrogens mixed
_atom_sites_solution_primary direct
_atom_sites_solution_secondary difmap
_audit_creation_date 2015-08-17
_audit_creation_method
;
Olex2 1.2
(compiled 2015.01.26 svn.r3150 for OlexSys, GUI svn.r4998)
;
_audit_update_record
;
2015-12-09 deposited with the CCDC.
2016-01-26 downloaded from the CCDC.
;
_cell_angle_alpha 90
_cell_angle_beta 95.5830(10)
_cell_angle_gamma 90
_cell_formula_units_Z 4
_cell_length_a 8.3145(9)
_cell_length_b 19.220(2)
_cell_length_c 16.5395(19)
_cell_measurement_reflns_used 5895
_cell_measurement_temperature 296(2)
_cell_measurement_theta_max 28.287
_cell_measurement_theta_min 2.454
_cell_volume 2630.6(5)
_computing_cell_refinement 'SAINT v7.12A (Bruker, 2003)'
_computing_data_collection 'Bruker XSCANS'
_computing_data_reduction 'SAINT v7.12A (Bruker, 2003)'
_computing_molecular_graphics 'Olex2 (Dolomanov et al., 2009)'
_computing_publication_material 'Olex2 (Dolomanov et al., 2009)'
_computing_structure_refinement 'ShelXL (Sheldrick, 2008)'
_computing_structure_solution 'ShelXS (Sheldrick, 2008)'
_diffrn_ambient_temperature 296.15
_diffrn_measured_fraction_theta_full 0.998
_diffrn_measured_fraction_theta_max 0.909
_diffrn_measurement_device_type 'Bruker P4'
_diffrn_measurement_method '\w scans'
_diffrn_radiation_monochromator graphite
_diffrn_radiation_type MoK\a
_diffrn_radiation_wavelength 0.71073
_diffrn_reflns_av_R_equivalents 0.0237
_diffrn_reflns_av_unetI/netI 0.0315
_diffrn_reflns_Laue_measured_fraction_full 0.998
_diffrn_reflns_Laue_measured_fraction_max 0.909
_diffrn_reflns_limit_h_max 11
_diffrn_reflns_limit_h_min -10
_diffrn_reflns_limit_k_max 26
_diffrn_reflns_limit_k_min -25
_diffrn_reflns_limit_l_max 18
_diffrn_reflns_limit_l_min -23
_diffrn_reflns_number 18149
_diffrn_reflns_point_group_measured_fraction_full 0.998
_diffrn_reflns_point_group_measured_fraction_max 0.909
_diffrn_reflns_theta_full 25.242
_diffrn_reflns_theta_max 30.157
_diffrn_reflns_theta_min 2.119
_diffrn_source 'fine-focus sealed tube'
_exptl_absorpt_coefficient_mu 2.571
_exptl_absorpt_correction_T_max 0.653
_exptl_absorpt_correction_T_min 0.584
_exptl_absorpt_process_details 'SADABS; Bruker, 2000'
_exptl_crystal_colour yellow
_exptl_crystal_density_diffrn 1.635
_exptl_crystal_description needle
_exptl_crystal_F_000 1284
_exptl_crystal_size_max 0.23
_exptl_crystal_size_mid 0.2
_exptl_crystal_size_min 0.18
_refine_diff_density_max 0.782
_refine_diff_density_min -0.559
_refine_diff_density_rms 0.077
_refine_ls_extinction_method none
_refine_ls_goodness_of_fit_ref 1.020
_refine_ls_hydrogen_treatment mixed
_refine_ls_matrix_type full
_refine_ls_number_parameters 342
_refine_ls_number_reflns 7070
_refine_ls_number_restraints 3
_refine_ls_restrained_S_all 1.020
_refine_ls_R_factor_all 0.0448
_refine_ls_R_factor_gt 0.0249
_refine_ls_shift/su_max 0.001
_refine_ls_shift/su_mean 0.000
_refine_ls_structure_factor_coef Fsqd
_refine_ls_weighting_details 'w=1/[\s^2^(Fo^2^)+(0.0251P)^2^+0.6270P] where P=(Fo^2^+2Fc^2^)/3'
_refine_ls_weighting_scheme calc
_refine_ls_wR_factor_gt 0.0551
_refine_ls_wR_factor_ref 0.0636
_reflns_Friedel_coverage 0.000
_reflns_number_gt 4920
_reflns_number_total 7070
_reflns_threshold_expression 'I > 2\s(I)'
_cod_data_source_file c5dt04850h2.cif
_cod_data_source_block a
_cod_depositor_comments 'Adding full bibliography for 7038154--7038162.cif.'
_cod_database_code 7038158
_shelxl_version_number 2014/6
_shelx_space_group_comment
;
The symmetry employed for this shelxl refinement is uniquely defined
by the following loop, which should always be used as a source of
symmetry information in preference to the above space-group names.
They are only intended as comments.
;
_shelx_estimated_absorpt_t_max 0.655
_shelx_estimated_absorpt_t_min 0.589
_olex2_refinement_description
;
1. Fixed Uiso
 At 1.2 times of:
  All C(H) groups
 At 1.5 times of:
  All C(H,H,H) groups
2. Restrained distances
 O8-H8A = O8-H8B
 0.96 with sigma of 0.02
 H8A-H8B
 1.52 with sigma of 0.02
3.a Me refined with riding coordinates:
 C13(H13A,H13B,H13C)
3.b Aromatic/amide H refined with riding coordinates:
 C26(H26), C4(H4), C7(H7), C19(H19), C8(H8), C3(H3), C9(H9), C18(H18),
 C12(H12), C17(H17), C11(H11), C6(H6), C16(H16), C20(H20), C5(H5), C27(H27),
 C23(H23), C24(H24), C25(H25)
;
_olex2_submission_special_instructions 'No special instructions were received'

loop_
_space_group_symop_operation_xyz
'x, y, z'
'-x+1/2, y+1/2, -z+1/2'
'-x, -y, -z'
'x-1/2, -y-1/2, z-1/2'

loop_
_atom_site_label
_atom_site_type_symbol
_atom_site_fract_x
_atom_site_fract_y
_atom_site_fract_z
_atom_site_U_iso_or_equiv
_atom_site_adp_type
_atom_site_occupancy
_atom_site_site_symmetry_order
_atom_site_calc_flag
_atom_site_refinement_flags_posn
Gd1 Gd 0.21107(2) 0.00188(2) 0.09984(2) 0.02918(5) Uani 1 1 d .
C26 C -0.3731(5) -0.00902(19) 0.3323(3) 0.0776(12) Uani 1 1 d .
H26 H -0.4825 0.0005 0.3202 0.093 Uiso 1 1 calc R
C21 C 0.0069(4) -0.01442(13) 0.22592(17) 0.0368(6) Uani 1 1 d .
C14 C 0.4235(3) 0.11322(13) 0.14607(16) 0.0348(6) Uani 1 1 d .
C1 C -0.0100(3) 0.12884(13) -0.02382(16) 0.0332(6) Uani 1 1 d .
C2 C 0.0308(3) 0.20412(13) -0.00950(15) 0.0328(6) Uani 1 1 d .
C22 C -0.1051(4) -0.01950(14) 0.29047(18) 0.0427(7) Uani 1 1 d .
C4 C 0.1870(4) 0.29343(16) 0.0623(2) 0.0601(9) Uani 1 1 d .
H4 H 0.2652 0.3065 0.1035 0.072 Uiso 1 1 calc R
C15 C 0.5230(3) 0.17687(13) 0.16522(17) 0.0372(6) Uani 1 1 d .
C7 C -0.0457(4) 0.25468(14) -0.05826(19) 0.0513(8) Uani 1 1 d .
H7 H -0.1265 0.2423 -0.0985 0.062 Uiso 1 1 calc R
C19 C 0.5745(4) 0.28035(16) 0.2440(2) 0.0591(9) Uani 1 1 d .
H19 H 0.5522 0.3087 0.2871 0.071 Uiso 1 1 calc R
C8 C 0.3997(4) -0.16054(16) 0.20951(18) 0.0489(7) Uani 1 1 d .
H8 H 0.3412 -0.1353 0.2446 0.059 Uiso 1 1 calc R
C3 C 0.1454(4) 0.22450(14) 0.05187(18) 0.0462(7) Uani 1 1 d .
H3 H 0.1951 0.1912 0.0867 0.055 Uiso 1 1 calc R
C9 C 0.4219(4) -0.23080(17) 0.2208(2) 0.0557(8) Uani 1 1 d .
H9 H 0.3785 -0.2528 0.2638 0.067 Uiso 1 1 calc R
C18 C 0.6886(4) 0.29989(15) 0.1947(2) 0.0552(8) Uani 1 1 d .
H18 H 0.7436 0.3417 0.2042 0.066 Uiso 1 1 calc R
C10 C 0.5075(4) -0.26892(16) 0.1693(2) 0.0598(9) Uani 1 1 d .
C12 C 0.5457(4) -0.16378(16) 0.09709(19) 0.0558(8) Uani 1 1 d .
H12 H 0.5891 -0.1409 0.0547 0.067 Uiso 1 1 calc R
C17 C 0.7224(4) 0.25839(16) 0.1315(2) 0.0601(9) Uani 1 1 d .
H17 H 0.8014 0.2718 0.0986 0.072 Uiso 1 1 calc R
C11 C 0.5678(5) -0.23420(17) 0.1073(2) 0.0685(10) Uani 1 1 d .
H11 H 0.6252 -0.2586 0.0710 0.082 Uiso 1 1 calc R
C6 C -0.0026(5) 0.32386(15) -0.0475(2) 0.0718(11) Uani 1 1 d .
H6 H -0.0534 0.3577 -0.0811 0.086 Uiso 1 1 calc R
C16 C 0.6397(4) 0.19649(15) 0.11618(19) 0.0508(8) Uani 1 1 d .
H16 H 0.6628 0.1684 0.0730 0.061 Uiso 1 1 calc R
C13 C 0.5344(6) -0.34591(17) 0.1833(3) 0.0995(15) Uani 1 1 d .
H13A H 0.4824 -0.3603 0.2298 0.149 Uiso 1 1 calc R
H13B H 0.4898 -0.3713 0.1364 0.149 Uiso 1 1 calc R
H13C H 0.6482 -0.3551 0.1926 0.149 Uiso 1 1 calc R
C20 C 0.4917(4) 0.21833(15) 0.23001(19) 0.0508(8) Uani 1 1 d .
H20 H 0.4152 0.2046 0.2642 0.061 Uiso 1 1 calc R
C5 C 0.1135(5) 0.34263(15) 0.0121(2) 0.0665(10) Uani 1 1 d .
H5 H 0.1429 0.3891 0.0186 0.080 Uiso 1 1 calc R
C27 C -0.2678(4) -0.00421(14) 0.2731(2) 0.0551(8) Uani 1 1 d .
H27 H -0.3064 0.0095 0.2209 0.066 Uiso 1 1 calc R
C23 C -0.0484(5) -0.03917(18) 0.36834(19) 0.0634(10) Uani 1 1 d .
H23 H 0.0605 -0.0496 0.3806 0.076 Uiso 1 1 calc R
C24 C -0.1534(6) -0.0435(2) 0.4283(2) 0.0824(13) Uani 1 1 d .
H24 H -0.1154 -0.0567 0.4807 0.099 Uiso 1 1 calc R
C25 C -0.3139(7) -0.0281(2) 0.4096(3) 0.0917(15) Uani 1 1 d .
H25 H -0.3839 -0.0306 0.4501 0.110 Uiso 1 1 calc R
N1 N 0.4622(3) -0.12844(11) 0.14804(14) 0.0399(5) Uani 1 1 d .
O4 O 0.4411(2) 0.07879(9) 0.08265(11) 0.0377(4) Uani 1 1 d .
O7 O -0.0432(2) 0.01217(10) 0.15784(11) 0.0426(5) Uani 1 1 d .
O8 O 0.2817(2) -0.02314(12) -0.03367(12) 0.0441(5) Uani 1 1 d D
O1 O 0.0660(2) 0.08378(9) 0.01969(12) 0.0426(5) Uani 1 1 d .
O6 O 0.1504(2) -0.03516(10) 0.23893(11) 0.0458(5) Uani 1 1 d .
O5 O 0.3144(2) 0.09651(10) 0.19074(11) 0.0455(5) Uani 1 1 d .
O3 O 0.4431(2) -0.06058(9) 0.13723(12) 0.0466(5) Uani 1 1 d .
O2 O -0.1162(2) 0.11427(9) -0.07989(12) 0.0445(5) Uani 1 1 d .
H8A H 0.214(4) -0.0139(17) -0.0802(16) 0.081(13) Uiso 1 1 d D
H8B H 0.374(3) -0.0443(17) -0.0470(18) 0.090(13) Uiso 1 1 d D

loop_
_atom_site_aniso_label
_atom_site_aniso_U_11
_atom_site_aniso_U_22
_atom_site_aniso_U_33
_atom_site_aniso_U_23
_atom_site_aniso_U_13
_atom_site_aniso_U_12
Gd1 0.02643(7) 0.02665(7) 0.03465(7) 0.00096(6) 0.00394(5) 0.00107(5)
C26 0.069(3) 0.077(3) 0.094(3) -0.015(2) 0.043(2) -0.011(2)
C21 0.0427(16) 0.0323(13) 0.0355(14) -0.0022(11) 0.0043(12) -0.0059(11)
C14 0.0294(14) 0.0329(13) 0.0413(15) -0.0013(12) -0.0003(11) 0.0019(11)
C1 0.0336(14) 0.0293(12) 0.0388(14) 0.0018(11) 0.0137(12) 0.0020(11)
C2 0.0344(15) 0.0271(12) 0.0381(15) -0.0010(10) 0.0089(11) 0.0022(10)
C22 0.0555(19) 0.0342(13) 0.0401(16) -0.0042(12) 0.0144(14) -0.0110(13)
C4 0.062(2) 0.0454(17) 0.071(2) -0.0144(17) -0.0037(18) -0.0059(16)
C15 0.0325(15) 0.0337(13) 0.0455(16) -0.0055(12) 0.0036(12) -0.0013(11)
C7 0.065(2) 0.0322(14) 0.0545(19) 0.0052(13) -0.0076(16) 0.0038(14)
C19 0.061(2) 0.0507(18) 0.066(2) -0.0234(17) 0.0072(18) -0.0082(17)
C8 0.0451(18) 0.0543(18) 0.0479(18) 0.0072(15) 0.0073(14) 0.0092(15)
C3 0.0458(18) 0.0370(14) 0.0544(19) -0.0003(13) -0.0025(14) 0.0022(13)
C9 0.053(2) 0.0560(19) 0.058(2) 0.0217(16) 0.0067(16) 0.0033(16)
C18 0.050(2) 0.0344(15) 0.080(2) -0.0087(16) 0.0004(17) -0.0087(14)
C10 0.070(2) 0.0404(16) 0.068(2) 0.0079(16) -0.0007(19) 0.0096(16)
C12 0.069(2) 0.0510(18) 0.0495(19) 0.0088(15) 0.0170(17) 0.0166(17)
C17 0.056(2) 0.0494(18) 0.078(2) -0.0094(17) 0.0197(18) -0.0174(16)
C11 0.094(3) 0.0494(19) 0.065(2) 0.0023(17) 0.024(2) 0.025(2)
C6 0.102(3) 0.0298(15) 0.081(3) 0.0114(17) -0.008(2) 0.0059(18)
C16 0.0500(19) 0.0412(16) 0.063(2) -0.0114(15) 0.0156(15) -0.0083(14)
C13 0.133(4) 0.043(2) 0.124(4) 0.016(2) 0.019(3) 0.020(2)
C20 0.0506(19) 0.0514(18) 0.0512(19) -0.0118(15) 0.0094(15) -0.0095(15)
C5 0.085(3) 0.0312(15) 0.083(3) -0.0110(16) 0.008(2) -0.0095(17)
C27 0.058(2) 0.0531(19) 0.058(2) -0.0034(16) 0.0225(16) -0.0055(16)
C23 0.081(3) 0.066(2) 0.0436(19) -0.0009(16) 0.0098(18) -0.017(2)
C24 0.117(4) 0.090(3) 0.043(2) 0.000(2) 0.021(2) -0.029(3)
C25 0.122(4) 0.088(3) 0.075(3) -0.021(2) 0.060(3) -0.032(3)
N1 0.0342(13) 0.0361(12) 0.0486(14) 0.0074(11) -0.0011(11) 0.0072(10)
O4 0.0345(10) 0.0337(9) 0.0459(11) -0.0089(8) 0.0087(8) -0.0024(8)
O7 0.0345(10) 0.0559(12) 0.0378(10) 0.0088(9) 0.0057(8) 0.0035(9)
O8 0.0307(11) 0.0606(12) 0.0411(12) -0.0079(10) 0.0037(9) 0.0054(10)
O1 0.0426(11) 0.0326(9) 0.0531(12) 0.0100(9) 0.0079(9) 0.0077(9)
O6 0.0439(12) 0.0505(12) 0.0432(12) 0.0078(9) 0.0047(9) 0.0053(10)
O5 0.0456(12) 0.0497(11) 0.0431(11) -0.0081(9) 0.0133(9) -0.0124(10)
O3 0.0362(11) 0.0341(10) 0.0679(14) 0.0056(10) -0.0035(10) 0.0044(9)
O2 0.0476(12) 0.0338(10) 0.0504(12) -0.0001(9) -0.0038(10) -0.0044(9)

loop_
_atom_type_symbol
_atom_type_description
_atom_type_scat_dispersion_real
_atom_type_scat_dispersion_imag
_atom_type_scat_source
C C 0.0033 0.0016 'International Tables Vol C Tables 4.2.6.8 and 6.1.1.4'
H H 0.0000 0.0000 'International Tables Vol C Tables 4.2.6.8 and 6.1.1.4'
N N 0.0061 0.0033 'International Tables Vol C Tables 4.2.6.8 and 6.1.1.4'
O O 0.0106 0.0060 'International Tables Vol C Tables 4.2.6.8 and 6.1.1.4'
Gd Gd -0.1653 3.9035 'International Tables Vol C Tables 4.2.6.8 and 6.1.1.4'

loop_
_geom_angle_atom_site_label_1
_geom_angle_atom_site_label_2
_geom_angle_atom_site_label_3
_geom_angle
_geom_angle_site_symmetry_1
_geom_angle_site_symmetry_3
C21 Gd1 C14 106.72(8) . .
O4 Gd1 C21 132.95(7) . .
O4 Gd1 C14 26.37(7) . .
O4 Gd1 O6 120.39(6) . .
O4 Gd1 O5 52.86(6) . .
O7 Gd1 C21 26.51(7) . .
O7 Gd1 C14 112.23(7) . .
O7 Gd1 O4 135.97(6) . .
O7 Gd1 O6 52.84(6) . .
O7 Gd1 O5 87.93(6) . .
O8 Gd1 C21 151.36(7) . .
O8 Gd1 C14 101.46(8) . .
O8 Gd1 O4 75.51(6) . .
O8 Gd1 O7 133.46(7) . .
O8 Gd1 O6 151.78(8) . .
O8 Gd1 O5 127.66(7) . .
O1 Gd1 C21 100.38(7) . .
O1 Gd1 C14 85.28(7) . .
O1 Gd1 O4 83.85(6) . .
O1 Gd1 O7 75.19(6) . .
O1 Gd1 O8 76.66(7) . .
O1 Gd1 O6 125.28(7) . .
O1 Gd1 O5 88.79(7) . .
O1 Gd1 O2 114.23(6) . 3
O6 Gd1 C21 26.34(7) . .
O6 Gd1 C14 98.21(7) . .
O5 Gd1 C21 80.24(7) . .
O5 Gd1 C14 26.50(7) . .
O5 Gd1 O6 74.85(6) . .
O3 Gd1 C21 106.91(8) . .
O3 Gd1 C14 80.64(7) . .
O3 Gd1 O4 72.77(6) . .
O3 Gd1 O7 132.75(7) . .
O3 Gd1 O8 82.44(7) . .
O3 Gd1 O1 151.89(7) . .
O3 Gd1 O6 81.01(7) . .
O3 Gd1 O5 89.29(7) . .
O3 Gd1 O2 78.82(6) . 3
O2 Gd1 C21 77.53(7) 3 .
O2 Gd1 C14 159.35(7) 3 .
O2 Gd1 O4 143.13(6) 3 .
O2 Gd1 O7 80.83(7) 3 .
O2 Gd1 O8 77.93(7) 3 .
O2 Gd1 O6 76.54(7) 3 .
O2 Gd1 O5 150.38(7) 3 .
C27 C26 H26 120.5 . .
C25 C26 H26 120.5 . .
C25 C26 C27 118.9(4) . .
C22 C21 Gd1 176.9(2) . .
O7 C21 Gd1 58.05(14) . .
O7 C21 C22 119.3(3) . .
O6 C21 Gd1 62.22(15) . .
O6 C21 C22 120.5(3) . .
O6 C21 O7 120.3(3) . .
C15 C14 Gd1 173.84(18) . .
O4 C14 Gd1 59.89(13) . .
O4 C14 C15 120.0(2) . .
O4 C14 O5 120.0(2) . .
O5 C14 Gd1 60.15(13) . .
O5 C14 C15 119.8(2) . .
O1 C1 C2 118.8(2) . .
O2 C1 C2 117.8(2) . .
O2 C1 O1 123.4(2) . .
C7 C2 C1 120.2(2) . .
C7 C2 C3 118.5(2) . .
C3 C2 C1 121.3(2) . .
C27 C22 C21 120.3(3) . .
C23 C22 C21 120.4(3) . .
C23 C22 C27 119.3(3) . .
C3 C4 H4 120.0 . .
C5 C4 H4 120.0 . .
C5 C4 C3 120.0(3) . .
C16 C15 C14 120.5(3) . .
C16 C15 C20 119.7(3) . .
C20 C15 C14 119.7(3) . .
C2 C7 H7 119.9 . .
C2 C7 C6 120.2(3) . .
C6 C7 H7 119.9 . .
C18 C19 H19 119.9 . .
C18 C19 C20 120.1(3) . .
C20 C19 H19 119.9 . .
C9 C8 H8 120.0 . .
N1 C8 H8 120.0 . .
N1 C8 C9 120.0(3) . .
C2 C3 H3 119.6 . .
C4 C3 C2 120.8(3) . .
C4 C3 H3 119.6 . .
C8 C9 H9 119.7 . .
C8 C9 C10 120.7(3) . .
C10 C9 H9 119.7 . .
C19 C18 H18 119.9 . .
C19 C18 C17 120.3(3) . .
C17 C18 H18 119.9 . .
C9 C10 C13 120.3(3) . .
C11 C10 C9 117.2(3) . .
C11 C10 C13 122.4(4) . .
C11 C12 H12 120.1 . .
N1 C12 H12 120.1 . .
N1 C12 C11 119.8(3) . .
C18 C17 H17 119.8 . .
C18 C17 C16 120.4(3) . .
C16 C17 H17 119.8 . .
C10 C11 C12 121.5(3) . .
C10 C11 H11 119.3 . .
C12 C11 H11 119.3 . .
C7 C6 H6 119.8 . .
C5 C6 C7 120.3(3) . .
C5 C6 H6 119.8 . .
C15 C16 C17 119.6(3) . .
C15 C16 H16 120.2 . .
C17 C16 H16 120.2 . .
C10 C13 H13A 109.5 . .
C10 C13 H13B 109.5 . .
C10 C13 H13C 109.5 . .
H13A C13 H13B 109.5 . .
H13A C13 H13C 109.5 . .
H13B C13 H13C 109.5 . .
C15 C20 C19 119.9(3) . .
C15 C20 H20 120.1 . .
C19 C20 H20 120.1 . .
C4 C5 H5 119.9 . .
C6 C5 C4 120.1(3) . .
C6 C5 H5 119.9 . .
C26 C27 C22 120.8(4) . .
C26 C27 H27 119.6 . .
C22 C27 H27 119.6 . .
C22 C23 H23 119.9 . .
C22 C23 C24 120.1(4) . .
C24 C23 H23 119.9 . .
C23 C24 H24 120.2 . .
C25 C24 C23 119.6(4) . .
C25 C24 H24 120.2 . .
C26 C25 H25 119.4 . .
C24 C25 C26 121.3(4) . .
C24 C25 H25 119.4 . .
C12 N1 C8 120.8(3) . .
O3 N1 C8 120.5(2) . .
O3 N1 C12 118.7(2) . .
C14 O4 Gd1 93.75(15) . .
C21 O7 Gd1 95.44(17) . .
Gd1 O8 H8A 123(2) . .
Gd1 O8 H8B 126.8(19) . .
H8A O8 H8B 110(2) . .
C1 O1 Gd1 178.82(18) . .
C21 O6 Gd1 91.44(16) . .
C14 O5 Gd1 93.34(15) . .
N1 O3 Gd1 129.47(15) . .
C1 O2 Gd1 120.95(16) . 3

loop_
_geom_bond_atom_site_label_1
_geom_bond_atom_site_label_2
_geom_bond_distance
_geom_bond_site_symmetry_2
Gd1 C21 2.831(3) .
Gd1 C14 2.832(3) .
Gd1 O4 2.4553(17) .
Gd1 O7 2.413(2) .
Gd1 O8 2.389(2) .
Gd1 O1 2.3193(18) .
Gd1 O6 2.5058(19) .
Gd1 O5 2.4608(18) .
Gd1 O3 2.3050(18) .
Gd1 O2 2.3801(17) 3
C26 H26 0.9300 .
C26 C27 1.379(5) .
C26 C25 1.374(6) .
C21 C22 1.487(4) .
C21 O7 1.269(3) .
C21 O6 1.256(3) .
C14 C15 1.493(3) .
C14 O4 1.261(3) .
C14 O5 1.266(3) .
C1 C2 1.500(4) .
C1 O1 1.257(3) .
C1 O2 1.248(3) .
C2 C7 1.378(4) .
C2 C3 1.380(3) .
C22 C27 1.387(5) .
C22 C23 1.381(4) .
C4 H4 0.9300 .
C4 C3 1.376(4) .
C4 C5 1.363(4) .
C15 C16 1.377(4) .
C15 C20 1.380(4) .
C7 H7 0.9300 .
C7 C6 1.384(4) .
C19 H19 0.9300 .
C19 C18 1.362(4) .
C19 C20 1.385(4) .
C8 H8 0.9300 .
C8 C9 1.373(4) .
C8 N1 1.337(4) .
C3 H3 0.9300 .
C9 H9 0.9300 .
C9 C10 1.374(5) .
C18 H18 0.9300 .
C18 C17 1.366(4) .
C10 C11 1.359(5) .
C10 C13 1.511(4) .
C12 H12 0.9300 .
C12 C11 1.374(4) .
C12 N1 1.330(4) .
C17 H17 0.9300 .
C17 C16 1.385(4) .
C11 H11 0.9300 .
C6 H6 0.9300 .
C6 C5 1.359(5) .
C16 H16 0.9300 .
C13 H13A 0.9600 .
C13 H13B 0.9600 .
C13 H13C 0.9600 .
C20 H20 0.9300 .
C5 H5 0.9300 .
C27 H27 0.9300 .
C23 H23 0.9300 .
C23 C24 1.386(5) .
C24 H24 0.9300 .
C24 C25 1.372(6) .
C25 H25 0.9300 .
N1 O3 1.324(3) .
O8 H8A 0.927(17) .
O8 H8B 0.918(17) .
O2 Gd1 2.3799(17) 3

loop_
_geom_hbond_atom_site_label_D
_geom_hbond_atom_site_label_H
_geom_hbond_atom_site_label_A
_geom_hbond_distance_DH
_geom_hbond_distance_HA
_geom_hbond_distance_DA
_geom_hbond_angle_DHA
_geom_hbond_site_symmetry_A
O8 H8A O7 0.927(17) 1.817(19) 2.721(3) 164(3) 3
O8 H8B O4 0.918(17) 1.821(18) 2.734(3) 173(3) 3_655
